data_9017739
loop_
_publ_author_name
'Sejkora, J.'
'Skacha, P.'
'Plasil, J.'
'Dolnicek, Z.'
'Ulmanova, J.'

_publ_section_title
;
 Hrabakite, Ni9PbSbS8, a new member of the hauchecornite group from Pribram,
 Czech Republic
;
_journal_name_full 'Mineralogical Magazine'
_journal_page_first 189
_journal_page_last 196
_journal_volume 85
_journal_year 2021
_chemical_compound_source 'Pribram, Czech Republic'
_chemical_formula_sum 'Co0.08 Fe0.08 Ni8.84 Pb0.961 S8 Sb1.039'
_chemical_name_mineral Hrabakite
_space_group_IT_number 123
_space_group_name_Hall '-P 4 2'
_space_group_name_H-M_alt 'P 4/m m m'
_symmetry_space_group_name_H-M 'P 4/m m m'
_cell_angle_alpha 90
_cell_angle_beta 90
_cell_angle_gamma 90
_cell_length_a 7.3085
_cell_length_b 7.3085
_cell_length_c 5.3969
_cell_formula_units_Z 1
_cell_volume 288.271
_database_code_amcsd 0020959
_exptl_crystal_density_diffrn 6.395
_cod_data_source_file inputs/fixed/downloads/18/18646.cif
_cod_data_source_block 18646
_cod_original_formula_sum '(Sb1.039 Pb.961) Ni8.84 Co.08 Fe.08 S8'
_cod_database_code 9017739

loop_
_space_group_symop_operation_xyz
x,y,z
-y,-x,z
y,x,-z
y,-x,-z
-y,x,z
x,-y,z
-x,y,-z
x,y,-z
-x,-y,z
y,x,z
-y,-x,-z
-y,x,-z
y,-x,z
-x,y,z
x,-y,-z
-x,-y,-z

loop_
_atom_site_aniso_label
_atom_site_aniso_U_11
_atom_site_aniso_U_22
_atom_site_aniso_U_33
_atom_site_aniso_U_12
_atom_site_aniso_U_13
_atom_site_aniso_U_23
Sb1 0.01090 0.01090 0.00950 0.00000 0.00000 0.00000
Pb1 0.01090 0.01090 0.00950 0.00000 0.00000 0.00000
Sb2 0.00930 0.00930 0.01180 0.00000 0.00000 0.00000
Pb2 0.00930 0.00930 0.01180 0.00000 0.00000 0.00000
Ni3 0.00680 0.00680 0.01030 0.00000 0.00000 0.00000
Co3 0.00680 0.00680 0.01030 0.00000 0.00000 0.00000
Ni4 0.00930 0.01820 0.00900 0.00000 0.00000 -0.00250
Fe4 0.00930 0.01820 0.00900 0.00000 0.00000 -0.00250
S1 0.00540 0.00830 0.00860 0.00000 0.00000 0.00000
S2 0.00950 0.00950 0.01030 -0.00190 0.00000 0.00000

loop_
_atom_site_label
_atom_site_fract_x
_atom_site_fract_y
_atom_site_fract_z
_atom_site_occupancy
_atom_site_U_iso_or_equiv
Sb1 0.00000 0.00000 0.00000 0.30200 0.01040
Pb1 0.00000 0.00000 0.00000 0.69800 0.01040
Sb2 0.50000 0.50000 0.50000 0.73700 0.01010
Pb2 0.50000 0.50000 0.50000 0.26300 0.01010
Ni3 0.00000 0.00000 0.50000 0.92000 0.00800
Co3 0.00000 0.00000 0.50000 0.08000 0.00800
Ni4 0.50000 0.81894 0.25308 0.99000 0.01210
Fe4 0.50000 0.81894 0.25308 0.01000 0.01210
S1 0.68790 0.00000 0.50000 1.00000 0.00740
S2 0.27080 0.72920 0.00000 1.00000 0.00980

loop_
_cod_related_entry_id
_cod_related_entry_database
_cod_related_entry_code
1 AMCSD 0020959
